data_2224952
loop_
_publ_author_name
'Coelho, Sara E.'
'Terra, Geovana G.'
'Bortoluzzi, Adailton J.'

_publ_section_title
;Di-\m-chlorido-bis{[2-({[2-(2-pyridyl)ethyl](2-pyridylmethyl)amino}methyl)phenol]zinc(II)}
 bis(perchlorate) dihydrate
;
_journal_coeditor_code FJ2277
_journal_issue 2
_journal_name_full 'Acta Crystallographica Section E'
_journal_page_first m229
_journal_page_last m230
_journal_paper_doi 10.1107/S1600536810003259
_journal_volume 66
_journal_year 2010
_chemical_formula_iupac '[Zn2 Cl2 (C20 H21 N3 O)2] (Cl O4)2, 2H2 O'
_chemical_formula_moiety 'C40 H42 Cl2 N6 O2 Zn2 2+, 2(Cl O4 -), 2(H2 O)'
_chemical_formula_sum 'C40 H46 Cl4 N6 O12 Zn2'
_chemical_formula_weight 1075.37
_chemical_name_systematic
;
Di-\m-chlorido-bis{[2-({[2-(2-pyridyl)ethyl](2-
pyridylmethyl)amino}methyl)phenol]zinc(II)} bis(perchlorate) dihydrate
;
_space_group_IT_number 14
_symmetry_cell_setting monoclinic
_symmetry_space_group_name_Hall '-P 2yn'
_symmetry_space_group_name_H-M 'P 1 21/n 1'
_atom_sites_solution_hydrogens geom
_atom_sites_solution_primary direct
_atom_sites_solution_secondary difmap
_audit_creation_method 'SHELXL-97 (Sheldrick, 2008)'
_cell_angle_alpha 90.00
_cell_angle_beta 107.779(9)
_cell_angle_gamma 90.00
_cell_formula_units_Z 2
_cell_length_a 12.3394(14)
_cell_length_b 13.2714(9)
_cell_length_c 14.751(2)
_cell_measurement_reflns_used 25
_cell_measurement_temperature 293(2)
_cell_measurement_theta_max 17.08
_cell_measurement_theta_min 8.26
_cell_volume 2300.3(5)
_computing_cell_refinement 'SET4 in CAD-4 Software  (Enraf--Nonius, 1989)'
_computing_data_collection 'CAD-4 Software (Enraf--Nonius, 1989)'
_computing_data_reduction 'HELENA (Spek, 1996)'
_computing_molecular_graphics 'PLATON (Spek, 2009) and Mercury (Macrae <i>et al.</i>,  2006)'
_computing_publication_material 'SHELXL97 (Sheldrick, 2008)'
_computing_structure_refinement 'SHELXL97 (Sheldrick, 2008)'
_computing_structure_solution 'SIR97 (Altomare <i>et al.</i>,  1999)'
_diffrn_ambient_temperature 293(2)
_diffrn_measured_fraction_theta_full 0.999
_diffrn_measured_fraction_theta_max 0.999
_diffrn_measurement_device_type 'Enraf--Nonius CAD-4 diffractometer'
_diffrn_measurement_method \w--2\q
_diffrn_radiation_monochromator graphite
_diffrn_radiation_source 'fine-focus sealed tube'
_diffrn_radiation_type MoK\a
_diffrn_radiation_wavelength 0.71073
_diffrn_reflns_av_R_equivalents 0.0222
_diffrn_reflns_av_sigmaI/netI 0.0400
_diffrn_reflns_limit_h_max 14
_diffrn_reflns_limit_h_min -14
_diffrn_reflns_limit_k_max 0
_diffrn_reflns_limit_k_min -15
_diffrn_reflns_limit_l_max 0
_diffrn_reflns_limit_l_min -17
_diffrn_reflns_number 4253
_diffrn_reflns_theta_full 25.08
_diffrn_reflns_theta_max 25.08
_diffrn_reflns_theta_min 1.89
_diffrn_standards_decay_% 1
_diffrn_standards_interval_count 200
_diffrn_standards_number 3
_exptl_absorpt_coefficient_mu 1.341
_exptl_absorpt_correction_T_max 0.6659
_exptl_absorpt_correction_T_min 0.5536
_exptl_absorpt_correction_type psi-scan
_exptl_absorpt_process_details '[PLATON (Spek, 2009) and North <i>et al.</i> (1968)]'
_exptl_crystal_colour colorless
_exptl_crystal_density_diffrn 1.553
_exptl_crystal_density_method 'not measured'
_exptl_crystal_description 'irregular block'
_exptl_crystal_F_000 1104
_exptl_crystal_size_max 0.50
_exptl_crystal_size_mid 0.46
_exptl_crystal_size_min 0.33
_refine_diff_density_max 0.474
_refine_diff_density_min -0.376
_refine_ls_extinction_method none
_refine_ls_goodness_of_fit_ref 1.045
_refine_ls_hydrogen_treatment constr
_refine_ls_matrix_type full
_refine_ls_number_parameters 326
_refine_ls_number_reflns 4088
_refine_ls_number_restraints 124
_refine_ls_restrained_S_all 1.106
_refine_ls_R_factor_all 0.0855
_refine_ls_R_factor_gt 0.0422
_refine_ls_shift/su_max 0.001
_refine_ls_shift/su_mean 0.000
_refine_ls_structure_factor_coef Fsqd
_refine_ls_weighting_details 'calc w=1/[\s^2^(Fo^2^)+(0.0568P)^2^+1.7250P] where P=(Fo^2^+2Fc^2^)/3'
_refine_ls_weighting_scheme calc
_refine_ls_wR_factor_gt 0.1066
_refine_ls_wR_factor_ref 0.1211
_reflns_number_gt 2810
_reflns_number_total 4088
_reflns_threshold_expression I>2\s(I)
_cod_data_source_file fj2277.cif
_cod_data_source_block I
_cod_depositor_comments
;
The following automatic conversions were performed:
'_symmetry_cell_setting' value 'Monoclinic' changed to 'monoclinic'
according to '/home/saulius/struct/CIF-dictionaries/cif_core.dic'
dictionary named 'cif_core.dic' version 2.4.1 from 2010-06-29.

Automatic conversion script
Id: cif_fix_enum 1527 2010-12-29 10:47:43Z saulius 

The following automatic conversions were performed:

'_symmetry_cell_setting' value 'Monoclinic' changed to 'monoclinic'
according to /home/saulius/struct/CIF-dictionaries/cif_core.dic
dictionary named 'cif_core.dic' version 2.4.1 from 2010-06-29.

Automatic conversion script
Id: cif_fix_values 1715 2011-07-08 13:25:40Z adriana 
;
_cod_original_cell_volume 2300.2(5)
_cod_original_sg_symbol_H-M 'P 21/n'
_cod_database_code 2224952
_cod_database_fobs_code 2224952

loop_
_symmetry_equiv_pos_as_xyz
'x, y, z'
'-x+1/2, y+1/2, -z+1/2'
'-x, -y, -z'
'x-1/2, -y-1/2, z-1/2'

loop_
_atom_site_type_symbol
_atom_site_label
_atom_site_fract_x
_atom_site_fract_y
_atom_site_fract_z
_atom_site_U_iso_or_equiv
_atom_site_adp_type
_atom_site_calc_flag
_atom_site_refinement_flags
_atom_site_occupancy
_atom_site_disorder_assembly
_atom_site_disorder_group
Zn Zn1 0.62107(4) 0.44256(4) 0.58271(3) 0.05155(18) Uani d . 1 . .
Cl Cl1 0.47634(10) 0.38528(8) 0.44263(7) 0.0603(3) Uani d . 1 . .
O O10 0.6920(3) 0.2883(2) 0.5950(2) 0.0606(7) Uani d . 1 . .
H H10 0.6421 0.2376 0.5639 0.073 Uiso d R 1 . .
N N1 0.7553(3) 0.4677(3) 0.7236(2) 0.0572(9) Uani d . 1 . .
C C10 0.8077(4) 0.3716(4) 0.7702(3) 0.0635(12) Uani d . 1 . .
H H10A 0.7484 0.3298 0.7810 0.076 Uiso calc R 1 . .
H H10B 0.8612 0.3875 0.8319 0.076 Uiso calc R 1 . .
C C11 0.8689(4) 0.3121(3) 0.7133(3) 0.0576(11) Uani d . 1 . .
C C12 0.8065(4) 0.2698(3) 0.6261(3) 0.0531(10) Uani d . 1 . .
C C13 0.8592(4) 0.2119(3) 0.5741(3) 0.0645(12) Uani d . 1 . .
H H13 0.8176 0.1860 0.5152 0.077 Uiso calc R 1 . .
C C14 0.9746(5) 0.1929(4) 0.6105(4) 0.0788(15) Uani d . 1 . .
H H14 1.0102 0.1532 0.5761 0.095 Uiso calc R 1 . .
C C15 1.0369(5) 0.2315(4) 0.6964(4) 0.0830(16) Uani d . 1 . .
H H15 1.1143 0.2177 0.7205 0.100 Uiso calc R 1 . .
C C16 0.9841(4) 0.2916(4) 0.7478(4) 0.0757(14) Uani d . 1 . .
H H16 1.0269 0.3184 0.8060 0.091 Uiso calc R 1 . .
C C20 0.6837(4) 0.5105(4) 0.7793(3) 0.0656(12) Uani d . 1 . .
H H20A 0.6611 0.5785 0.7579 0.079 Uiso calc R 1 . .
H H20B 0.7276 0.5133 0.8462 0.079 Uiso calc R 1 . .
C C21 0.5802(4) 0.4470(3) 0.7672(3) 0.0613(11) Uani d . 1 . .
N N22 0.5338(3) 0.4064(3) 0.6806(2) 0.0550(9) Uani d . 1 . .
C C23 0.4413(4) 0.3488(4) 0.6644(4) 0.0654(12) Uani d . 1 . .
H H23 0.4105 0.3197 0.6046 0.078 Uiso calc R 1 . .
C C24 0.3901(5) 0.3313(4) 0.7336(4) 0.0838(16) Uani d . 1 . .
H H24 0.3257 0.2908 0.7210 0.101 Uiso calc R 1 . .
C C25 0.4356(6) 0.3747(5) 0.8221(4) 0.0969(19) Uani d . 1 . .
H H25 0.4010 0.3657 0.8693 0.116 Uiso calc R 1 . .
C C26 0.5320(5) 0.4309(4) 0.8391(4) 0.0836(16) Uani d . 1 . .
H H26 0.5654 0.4585 0.8992 0.100 Uiso calc R 1 . .
C C29 0.8489(4) 0.5393(4) 0.7227(4) 0.0754(14) Uani d . 1 . .
H H29A 0.9141 0.5008 0.7187 0.090 Uiso calc R 1 . .
H H29B 0.8717 0.5761 0.7824 0.090 Uiso calc R 1 . .
C C30 0.8161(5) 0.6143(4) 0.6411(4) 0.0844(16) Uani d . 1 . .
H H30A 0.7421 0.6425 0.6365 0.101 Uiso calc R 1 . .
H H30B 0.8708 0.6690 0.6547 0.101 Uiso calc R 1 . .
C C31 0.8117(5) 0.5679(4) 0.5478(4) 0.0785(15) Uani d . 1 . .
N N32 0.7396(3) 0.4907(3) 0.5160(3) 0.0622(9) Uani d . 1 . .
C C33 0.7388(5) 0.4462(4) 0.4339(4) 0.0786(15) Uani d . 1 . .
H H33 0.6886 0.3930 0.4117 0.094 Uiso calc R 1 . .
C C34 0.8076(7) 0.4745(6) 0.3813(5) 0.110(2) Uani d . 1 . .
H H34 0.8059 0.4407 0.3256 0.132 Uiso calc R 1 . .
C C35 0.8784(7) 0.5538(7) 0.4133(7) 0.131(3) Uani d . 1 . .
H H35 0.9246 0.5761 0.3779 0.157 Uiso calc R 1 . .
C C36 0.8832(5) 0.6015(5) 0.4963(6) 0.105(2) Uani d . 1 . .
H H36 0.9328 0.6551 0.5183 0.126 Uiso calc R 1 . .
O O1W 0.5727(3) 0.1334(3) 0.5140(3) 0.1020(13) Uani d . 1 . .
H H1WA 0.5020 0.1486 0.4914 0.122 Uiso d R 1 . .
H H1WB 0.5999 0.1120 0.4716 0.122 Uiso d R 1 . .
Cl Cl2 0.30150(12) 0.07028(13) 0.58931(11) 0.0868(4) Uani d D 1 . .
O O1P 0.2155(15) 0.0026(14) 0.5614(12) 0.141(11) Uani d PDU 0.345(18) . .
O O1P' 0.2667(19) -0.0214(9) 0.5796(12) 0.312(16) Uani d PDU 0.655(18) . .
O O2P 0.3503(13) 0.0570(12) 0.5146(9) 0.094(6) Uani d PD 0.345(18) . .
O O2P' 0.3620(13) 0.0972(14) 0.5372(9) 0.280(13) Uani d PDU 0.655(18) . .
O O3P 0.3813(14) 0.0494(19) 0.6654(11) 0.32(3) Uani d PDU 0.345(18) . .
O O3P' 0.3603(13) 0.0915(9) 0.6789(5) 0.193(7) Uani d PDU 0.655(18) . .
O O4P 0.2611(19) 0.1602(10) 0.5814(18) 0.37(4) Uani d PDU 0.345(18) . .
O O4P' 0.2149(12) 0.1330(15) 0.5729(12) 0.333(16) Uani d PDU 0.655(18) . .

loop_
_atom_site_aniso_label
_atom_site_aniso_U_11
_atom_site_aniso_U_22
_atom_site_aniso_U_33
_atom_site_aniso_U_12
_atom_site_aniso_U_13
_atom_site_aniso_U_23
Zn1 0.0624(3) 0.0507(3) 0.0425(3) 0.0015(2) 0.0173(2) -0.0019(2)
Cl1 0.0718(7) 0.0522(6) 0.0512(6) 0.0066(5) 0.0105(5) -0.0085(5)
O10 0.0609(19) 0.0487(16) 0.0676(19) 0.0033(14) 0.0125(15) -0.0097(14)
N1 0.065(2) 0.055(2) 0.0480(19) -0.0006(17) 0.0122(16) -0.0086(16)
C10 0.069(3) 0.074(3) 0.044(2) 0.008(2) 0.012(2) 0.005(2)
C11 0.063(3) 0.056(3) 0.054(2) 0.009(2) 0.019(2) 0.012(2)
C12 0.063(3) 0.042(2) 0.058(2) 0.005(2) 0.025(2) 0.0069(19)
C13 0.076(3) 0.054(3) 0.070(3) 0.005(2) 0.032(3) 0.002(2)
C14 0.088(4) 0.068(3) 0.096(4) 0.011(3) 0.052(3) 0.009(3)
C15 0.060(3) 0.090(4) 0.105(4) 0.013(3) 0.034(3) 0.023(3)
C16 0.068(3) 0.089(4) 0.066(3) 0.003(3) 0.015(3) 0.012(3)
C20 0.085(3) 0.066(3) 0.043(2) 0.005(3) 0.015(2) -0.013(2)
C21 0.080(3) 0.056(3) 0.051(2) 0.016(2) 0.024(2) 0.000(2)
N22 0.064(2) 0.055(2) 0.050(2) 0.0066(18) 0.0238(17) 0.0015(16)
C23 0.074(3) 0.059(3) 0.071(3) 0.007(2) 0.032(3) 0.007(2)
C24 0.086(4) 0.075(4) 0.105(4) 0.003(3) 0.051(3) 0.015(3)
C25 0.124(5) 0.102(5) 0.090(4) 0.007(4) 0.070(4) 0.012(4)
C26 0.115(5) 0.087(4) 0.061(3) 0.018(4) 0.044(3) 0.002(3)
C29 0.080(3) 0.069(3) 0.073(3) -0.014(3) 0.017(3) -0.014(3)
C30 0.072(3) 0.061(3) 0.120(5) -0.008(3) 0.027(3) -0.005(3)
C31 0.079(3) 0.060(3) 0.105(4) 0.013(3) 0.042(3) 0.015(3)
N32 0.073(2) 0.053(2) 0.068(2) 0.003(2) 0.032(2) 0.0069(19)
C33 0.089(4) 0.090(4) 0.068(3) 0.025(3) 0.041(3) 0.019(3)
C34 0.136(6) 0.121(6) 0.102(5) 0.042(5) 0.077(5) 0.039(4)
C35 0.133(7) 0.137(7) 0.162(8) 0.043(6) 0.103(6) 0.068(6)
C36 0.089(4) 0.089(4) 0.156(6) 0.003(3) 0.065(5) 0.036(5)
O1W 0.081(2) 0.078(3) 0.142(4) -0.003(2) 0.025(2) -0.037(2)
Cl2 0.0735(9) 0.1060(12) 0.0876(9) -0.0081(8) 0.0345(8) -0.0347(8)
O1P 0.147(14) 0.137(18) 0.108(13) -0.099(13) -0.005(12) 0.025(13)
O1P' 0.50(4) 0.166(13) 0.37(3) -0.155(18) 0.28(3) -0.142(17)
O2P 0.122(11) 0.103(10) 0.066(7) -0.021(9) 0.041(7) -0.039(7)
O2P' 0.315(19) 0.41(3) 0.185(13) -0.25(2) 0.177(14) -0.159(15)
O3P 0.107(16) 0.50(7) 0.27(4) 0.09(3) -0.074(19) 0.14(4)
O3P' 0.36(2) 0.140(9) 0.064(5) -0.051(10) 0.037(8) -0.027(5)
O4P 0.105(18) 0.127(18) 0.84(10) 0.018(13) 0.07(3) -0.24(4)
O4P' 0.092(9) 0.48(4) 0.37(2) 0.118(15) -0.027(10) -0.17(2)

loop_
_atom_type_symbol
_atom_type_description
_atom_type_scat_dispersion_real
_atom_type_scat_dispersion_imag
_atom_type_scat_source
C C 0.0033 0.0016 'International Tables Vol C Tables 4.2.6.8 and 6.1.1.4'
H H 0.0000 0.0000 'International Tables Vol C Tables 4.2.6.8 and 6.1.1.4'
N N 0.0061 0.0033 'International Tables Vol C Tables 4.2.6.8 and 6.1.1.4'
O O 0.0106 0.0060 'International Tables Vol C Tables 4.2.6.8 and 6.1.1.4'
Cl Cl 0.1484 0.1585 'International Tables Vol C Tables 4.2.6.8 and 6.1.1.4'
Zn Zn 0.2839 1.4301 'International Tables Vol C Tables 4.2.6.8 and 6.1.1.4'

loop_
_geom_angle_atom_site_label_1
_geom_angle_atom_site_label_2
_geom_angle_atom_site_label_3
_geom_angle_site_symmetry_1
_geom_angle_site_symmetry_3
_geom_angle
_geom_angle_publ_flag
N32 Zn1 N22 . . 165.61(15) ?
N32 Zn1 O10 . . 90.28(13) ?
N22 Zn1 O10 . . 90.33(12) ?
N32 Zn1 N1 . . 88.07(14) ?
N22 Zn1 N1 . . 77.69(14) ?
O10 Zn1 N1 . . 84.28(12) ?
N32 Zn1 Cl1 . . 97.72(11) ?
N22 Zn1 Cl1 . . 96.67(11) ?
O10 Zn1 Cl1 . . 87.09(8) ?
N1 Zn1 Cl1 . . 169.64(10) ?
N32 Zn1 Cl1 . 3_666 91.34(10) ?
N22 Zn1 Cl1 . 3_666 89.29(10) ?
O10 Zn1 Cl1 . 3_666 174.95(8) ?
N1 Zn1 Cl1 . 3_666 100.55(9) ?
Cl1 Zn1 Cl1 . 3_666 87.95(4) ?
Zn1 Cl1 Zn1 . 3_666 92.05(4) ?
C12 O10 Zn1 . . 122.4(2) ?
C12 O10 H10 . . 119.6 ?
Zn1 O10 H10 . . 116.2 ?
C20 N1 C10 . . 108.4(3) ?
C20 N1 C29 . . 110.6(4) ?
C10 N1 C29 . . 108.5(4) ?
C20 N1 Zn1 . . 100.0(2) ?
C10 N1 Zn1 . . 113.0(3) ?
C29 N1 Zn1 . . 116.0(3) ?
N1 C10 C11 . . 114.1(3) ?
N1 C10 H10A . . 108.7 ?
C11 C10 H10A . . 108.7 ?
N1 C10 H10B . . 108.7 ?
C11 C10 H10B . . 108.7 ?
H10A C10 H10B . . 107.6 ?
C16 C11 C12 . . 118.3(4) ?
C16 C11 C10 . . 122.0(4) ?
C12 C11 C10 . . 119.5(4) ?
O10 C12 C13 . . 121.8(4) ?
O10 C12 C11 . . 117.3(4) ?
C13 C12 C11 . . 120.9(4) ?
C12 C13 C14 . . 119.3(5) ?
C12 C13 H13 . . 120.3 ?
C14 C13 H13 . . 120.3 ?
C15 C14 C13 . . 120.8(5) ?
C15 C14 H14 . . 119.6 ?
C13 C14 H14 . . 119.6 ?
C14 C15 C16 . . 119.8(5) ?
C14 C15 H15 . . 120.1 ?
C16 C15 H15 . . 120.1 ?
C11 C16 C15 . . 120.8(5) ?
C11 C16 H16 . . 119.6 ?
C15 C16 H16 . . 119.6 ?
N1 C20 C21 . . 110.4(3) ?
N1 C20 H20A . . 109.6 ?
C21 C20 H20A . . 109.6 ?
N1 C20 H20B . . 109.6 ?
C21 C20 H20B . . 109.6 ?
H20A C20 H20B . . 108.1 ?
N22 C21 C26 . . 120.6(5) ?
N22 C21 C20 . . 116.1(4) ?
C26 C21 C20 . . 123.2(4) ?
C23 N22 C21 . . 119.6(4) ?
C23 N22 Zn1 . . 126.7(3) ?
C21 N22 Zn1 . . 113.7(3) ?
N22 C23 C24 . . 121.7(5) ?
N22 C23 H23 . . 119.1 ?
C24 C23 H23 . . 119.1 ?
C23 C24 C25 . . 119.0(5) ?
C23 C24 H24 . . 120.5 ?
C25 C24 H24 . . 120.5 ?
C26 C25 C24 . . 119.0(5) ?
C26 C25 H25 . . 120.5 ?
C24 C25 H25 . . 120.5 ?
C25 C26 C21 . . 120.0(5) ?
C25 C26 H26 . . 120.0 ?
C21 C26 H26 . . 120.0 ?
N1 C29 C30 . . 113.7(4) ?
N1 C29 H29A . . 108.8 ?
C30 C29 H29A . . 108.8 ?
N1 C29 H29B . . 108.8 ?
C30 C29 H29B . . 108.8 ?
H29A C29 H29B . . 107.7 ?
C31 C30 C29 . . 112.7(4) ?
C31 C30 H30A . . 109.0 ?
C29 C30 H30A . . 109.0 ?
C31 C30 H30B . . 109.0 ?
C29 C30 H30B . . 109.0 ?
H30A C30 H30B . . 107.8 ?
N32 C31 C36 . . 120.9(6) ?
N32 C31 C30 . . 118.0(4) ?
C36 C31 C30 . . 121.2(6) ?
C33 N32 C31 . . 118.1(4) ?
C33 N32 Zn1 . . 118.4(3) ?
C31 N32 Zn1 . . 123.4(3) ?
N32 C33 C34 . . 123.8(6) ?
N32 C33 H33 . . 118.1 ?
C34 C33 H33 . . 118.1 ?
C35 C34 C33 . . 117.5(7) ?
C35 C34 H34 . . 121.3 ?
C33 C34 H34 . . 121.3 ?
C34 C35 C36 . . 121.2(7) ?
C34 C35 H35 . . 119.4 ?
C36 C35 H35 . . 119.4 ?
C35 C36 C31 . . 118.5(7) ?
C35 C36 H36 . . 120.7 ?
C31 C36 H36 . . 120.7 ?
H1WA O1W H1WB . . 112.3 ?
O2P' Cl2 O1P' . . 115.8(9) ?
O3P Cl2 O4P . . 117.1(10) ?
O2P' Cl2 O4P' . . 107.6(9) ?
O1P' Cl2 O4P' . . 110.7(7) ?
O2P' Cl2 O3P' . . 107.3(7) ?
O1P' Cl2 O3P' . . 111.9(8) ?
O4P' Cl2 O3P' . . 102.4(7) ?
O3P Cl2 O1P . . 116.5(11) ?
O4P Cl2 O1P . . 110.0(8) ?
O3P Cl2 O2P . . 105.0(9) ?
O4P Cl2 O2P . . 106.8(11) ?
O1P Cl2 O2P . . 99.2(8) ?

loop_
_geom_bond_atom_site_label_1
_geom_bond_atom_site_label_2
_geom_bond_site_symmetry_2
_geom_bond_distance
_geom_bond_publ_flag
Zn1 N32 . 2.096(4) ?
Zn1 N22 . 2.103(3) ?
Zn1 O10 . 2.212(3) ?
Zn1 N1 . 2.252(3) ?
Zn1 Cl1 . 2.4048(12) ?
Zn1 Cl1 3_666 2.5555(12) ?
Cl1 Zn1 3_666 2.5555(12) ?
O10 C12 . 1.368(5) ?
O10 H10 . 0.9333 ?
N1 C20 . 1.491(5) ?
N1 C10 . 1.498(6) ?
N1 C29 . 1.499(6) ?
C10 C11 . 1.512(6) ?
C10 H10A . 0.9700 ?
C10 H10B . 0.9700 ?
C11 C16 . 1.383(6) ?
C11 C12 . 1.400(6) ?
C12 C13 . 1.380(6) ?
C13 C14 . 1.383(7) ?
C13 H13 . 0.9300 ?
C14 C15 . 1.365(8) ?
C14 H14 . 0.9300 ?
C15 C16 . 1.391(7) ?
C15 H15 . 0.9300 ?
C16 H16 . 0.9300 ?
C20 C21 . 1.494(7) ?
C20 H20A . 0.9700 ?
C20 H20B . 0.9700 ?
C21 N22 . 1.344(5) ?
C21 C26 . 1.382(6) ?
N22 C23 . 1.334(6) ?
C23 C24 . 1.374(6) ?
C23 H23 . 0.9300 ?
C24 C25 . 1.380(8) ?
C24 H24 . 0.9300 ?
C25 C26 . 1.360(8) ?
C25 H25 . 0.9300 ?
C26 H26 . 0.9300 ?
C29 C30 . 1.519(7) ?
C29 H29A . 0.9700 ?
C29 H29B . 0.9700 ?
C30 C31 . 1.494(8) ?
C30 H30A . 0.9700 ?
C30 H30B . 0.9700 ?
C31 N32 . 1.345(6) ?
C31 C36 . 1.400(8) ?
N32 C33 . 1.344(6) ?
C33 C34 . 1.366(8) ?
C33 H33 . 0.9300 ?
C34 C35 . 1.358(11) ?
C34 H34 . 0.9300 ?
C35 C36 . 1.364(10) ?
C35 H35 . 0.9300 ?
C36 H36 . 0.9300 ?
O1W H1WA . 0.8581 ?
O1W H1WB . 0.8444 ?
Cl2 O2P' . 1.274(9) ?
Cl2 O3P . 1.277(11) ?
Cl2 O1P' . 1.283(10) ?
Cl2 O4P . 1.284(11) ?
Cl2 O4P' . 1.318(10) ?
Cl2 O3P' . 1.329(8) ?
Cl2 O1P . 1.354(10) ?
Cl2 O2P . 1.418(10) ?

loop_
_geom_hbond_atom_site_label_D
_geom_hbond_atom_site_label_H
_geom_hbond_atom_site_label_A
_geom_hbond_site_symmetry_A
_geom_hbond_distance_DH
_geom_hbond_distance_HA
_geom_hbond_distance_DA
_geom_hbond_angle_DHA
_geom_hbond_publ_flag
O10 H10 O1W . 0.93 1.67 2.598(4) 170 y
O1W H1WA O2P . 0.86 2.34 2.928(15) 126 y
O1W H1WA O2P' . 0.86 2.15 2.766(13) 128 ?
O1W H1WB O1P' 3_656 0.84 2.34 3.117(19) 153 ?
O1W H1WB O2P 3_656 0.84 2.32 2.777(15) 114 y
C35 H35 Cg 3_766 0.93 3.14 3.944 148 y

loop_
_geom_torsion_atom_site_label_1
_geom_torsion_atom_site_label_2
_geom_torsion_atom_site_label_3
_geom_torsion_atom_site_label_4
_geom_torsion_site_symmetry_1
_geom_torsion_site_symmetry_2
_geom_torsion_site_symmetry_3
_geom_torsion_site_symmetry_4
_geom_torsion
_geom_torsion_publ_flag
N32 Zn1 Cl1 Zn1 . . . 3_666 -91.08(11) ?
N22 Zn1 Cl1 Zn1 . . . 3_666 89.05(10) ?
O10 Zn1 Cl1 Zn1 . . . 3_666 179.03(8) ?
N1 Zn1 Cl1 Zn1 . . . 3_666 145.4(5) ?
N32 Zn1 O10 C12 . . . . 45.9(3) ?
N22 Zn1 O10 C12 . . . . -119.7(3) ?
N1 Zn1 O10 C12 . . . . -42.1(3) ?
Cl1 Zn1 O10 C12 . . . . 143.6(3) ?
N32 Zn1 N1 C20 . . . . 141.0(3) ?
N22 Zn1 N1 C20 . . . . -37.0(3) ?
O10 Zn1 N1 C20 . . . . -128.6(3) ?
Cl1 Zn1 N1 C20 . . . . -94.8(6) ?
Cl1 Zn1 N1 C20 3_666 . . . 50.0(3) ?
N32 Zn1 N1 C10 . . . . -104.0(3) ?
N22 Zn1 N1 C10 . . . . 78.0(3) ?
O10 Zn1 N1 C10 . . . . -13.5(3) ?
Cl1 Zn1 N1 C10 . . . . 20.2(7) ?
Cl1 Zn1 N1 C10 3_666 . . . 165.0(3) ?
N32 Zn1 N1 C29 . . . . 22.2(3) ?
N22 Zn1 N1 C29 . . . . -155.8(3) ?
O10 Zn1 N1 C29 . . . . 112.6(3) ?
Cl1 Zn1 N1 C29 . . . . 146.4(5) ?
Cl1 Zn1 N1 C29 3_666 . . . -68.8(3) ?
C20 N1 C10 C11 . . . . 171.6(4) ?
C29 N1 C10 C11 . . . . -68.3(5) ?
Zn1 N1 C10 C11 . . . . 61.8(4) ?
N1 C10 C11 C16 . . . . 118.6(5) ?
N1 C10 C11 C12 . . . . -66.2(5) ?
Zn1 O10 C12 C13 . . . . -126.7(4) ?
Zn1 O10 C12 C11 . . . . 53.2(4) ?
C16 C11 C12 O10 . . . . 177.9(4) ?
C10 C11 C12 O10 . . . . 2.5(6) ?
C16 C11 C12 C13 . . . . -2.2(6) ?
C10 C11 C12 C13 . . . . -177.6(4) ?
O10 C12 C13 C14 . . . . -177.9(4) ?
C11 C12 C13 C14 . . . . 2.2(6) ?
C12 C13 C14 C15 . . . . -0.8(7) ?
C13 C14 C15 C16 . . . . -0.6(8) ?
C12 C11 C16 C15 . . . . 0.8(7) ?
C10 C11 C16 C15 . . . . 176.1(5) ?
C14 C15 C16 C11 . . . . 0.6(8) ?
C10 N1 C20 C21 . . . . -70.2(4) ?
C29 N1 C20 C21 . . . . 171.0(4) ?
Zn1 N1 C20 C21 . . . . 48.2(4) ?
N1 C20 C21 N22 . . . . -36.3(5) ?
N1 C20 C21 C26 . . . . 144.7(4) ?
C26 C21 N22 C23 . . . . -1.0(6) ?
C20 C21 N22 C23 . . . . 179.9(4) ?
C26 C21 N22 Zn1 . . . . 179.4(4) ?
C20 C21 N22 Zn1 . . . . 0.4(5) ?
N32 Zn1 N22 C23 . . . . -166.2(5) ?
O10 Zn1 N22 C23 . . . . -73.8(4) ?
N1 Zn1 N22 C23 . . . . -157.9(4) ?
Cl1 Zn1 N22 C23 . . . . 13.3(4) ?
Cl1 Zn1 N22 C23 3_666 . . . 101.2(4) ?
N32 Zn1 N22 C21 . . . . 13.3(7) ?
O10 Zn1 N22 C21 . . . . 105.7(3) ?
N1 Zn1 N22 C21 . . . . 21.6(3) ?
Cl1 Zn1 N22 C21 . . . . -167.2(3) ?
Cl1 Zn1 N22 C21 3_666 . . . -79.3(3) ?
C21 N22 C23 C24 . . . . 1.5(7) ?
Zn1 N22 C23 C24 . . . . -179.1(4) ?
N22 C23 C24 C25 . . . . 0.1(8) ?
C23 C24 C25 C26 . . . . -2.1(9) ?
C24 C25 C26 C21 . . . . 2.5(9) ?
N22 C21 C26 C25 . . . . -1.0(8) ?
C20 C21 C26 C25 . . . . 178.0(5) ?
C20 N1 C29 C30 . . . . -89.1(5) ?
C10 N1 C29 C30 . . . . 152.1(4) ?
Zn1 N1 C29 C30 . . . . 23.7(5) ?
N1 C29 C30 C31 . . . . -74.9(6) ?
C29 C30 C31 N32 . . . . 59.3(6) ?
C29 C30 C31 C36 . . . . -118.6(6) ?
C36 C31 N32 C33 . . . . 0.6(7) ?
C30 C31 N32 C33 . . . . -177.3(4) ?
C36 C31 N32 Zn1 . . . . -175.2(4) ?
C30 C31 N32 Zn1 . . . . 6.9(6) ?
N22 Zn1 N32 C33 . . . . 152.3(5) ?
O10 Zn1 N32 C33 . . . . 59.9(3) ?
N1 Zn1 N32 C33 . . . . 144.1(3) ?
Cl1 Zn1 N32 C33 . . . . -27.2(3) ?
Cl1 Zn1 N32 C33 3_666 . . . -115.3(3) ?
N22 Zn1 N32 C31 . . . . -32.0(8) ?
O10 Zn1 N32 C31 . . . . -124.4(4) ?
N1 Zn1 N32 C31 . . . . -40.1(4) ?
Cl1 Zn1 N32 C31 . . . . 148.5(4) ?
Cl1 Zn1 N32 C31 3_666 . . . 60.4(4) ?
C31 N32 C33 C34 . . . . 0.4(7) ?
Zn1 N32 C33 C34 . . . . 176.4(4) ?
N32 C33 C34 C35 . . . . -1.6(9) ?
C33 C34 C35 C36 . . . . 1.9(11) ?
C34 C35 C36 C31 . . . . -1.0(11) ?
N32 C31 C36 C35 . . . . -0.3(9) ?
C30 C31 C36 C35 . . . . 177.6(6) ?
